data_7130992
loop_
_publ_author_name
'\<Cern\'a, Michaela'
'Seed, John A.'
'Garrido Fernandez, Sara'
'Janicke, Michael T.'
'Scott, Brian L.'
'Whitehead, George F. S.'
'Gaunt, Andrew J.'
'Goodwin, Conrad A. P.'

_publ_section_title
;
 Isostructural \s-hydrocarbyl phospholide complexes of uranium, neptunium,
 and plutonium
;
_journal_name_full 'Chemical Communications'
_journal_paper_doi 10.1039/D2CC04803E
_journal_year 2022
_chemical_formula_moiety 'C30 H38 La K P2, C7 H8'
_chemical_formula_sum 'C37 H46 K La P2'
_chemical_formula_weight 730.69
_space_group_crystal_system orthorhombic
_space_group_IT_number 33
_space_group_name_Hall 'P 2c -2n'
_space_group_name_H-M_alt 'P n a 21'
_atom_sites_solution_hydrogens geom
_atom_sites_solution_primary dual
_audit_creation_date 2022-07-25
_audit_creation_method
;
Olex2 1.5
(compiled 2022.04.07 svn.rca3783a0 for OlexSys, GUI svn.r6498)
;
_audit_update_record
;
2022-07-28 deposited with the CCDC.	2022-10-28 downloaded from the CCDC.
;
_cell_angle_alpha 90
_cell_angle_beta 90
_cell_angle_gamma 90
_cell_formula_units_Z 4
_cell_length_a 23.4224(2)
_cell_length_b 10.06770(10)
_cell_length_c 14.90600(10)
_cell_measurement_reflns_used 21340
_cell_measurement_temperature 100.00(10)
_cell_measurement_theta_max 79.1500
_cell_measurement_theta_min 3.5530
_cell_volume 3514.98(5)
_computing_cell_refinement 'CrysAlisPro 1.171.42.54a (Rigaku OD, 2022)'
_computing_data_collection 'CrysAlisPro 1.171.42.54a (Rigaku OD, 2022)'
_computing_data_reduction 'CrysAlisPro 1.171.42.54a (Rigaku OD, 2022)'
_computing_molecular_graphics 'Olex2 1.5 (Dolomanov et al., 2009)'
_computing_publication_material 'Olex2 1.5 (Dolomanov et al., 2009)'
_computing_structure_refinement 'SHELXL 2018/3 (Sheldrick, 2015)'
_computing_structure_solution 'SHELXT 2018/2 (Sheldrick, 2018)'
_diffrn_ambient_temperature 100.00(10)
_diffrn_detector_area_resol_mean 10.0000
_diffrn_detector_type HyPix
_diffrn_measured_fraction_theta_full 1.000
_diffrn_measured_fraction_theta_max 0.994
_diffrn_measurement_details
;
List of Runs (angles in degrees, time in seconds):

  # Type    Start    End  Width  t~exp~   \w     \q     \k     \f   Frames
#--------------------------------------------------------------------------
  1  \w    -35.00  27.00   0.50    1.00    --  -47.67  30.00 -38.00  124
  2  \w   -106.00 -51.00   0.50    1.00    --  -47.67 -30.00 160.00  110
  3  \w    -20.00   6.00   0.50    1.00    --   47.67 -30.00 160.00   52
  4  \w     62.00 105.00   0.50    1.00    --   47.67  30.00 -38.00   86
  5  \w   -147.00-122.00   0.50    2.00    --  -91.75 -30.00 160.00   50
  6  \w    101.00 169.00   0.50    2.00    --  113.25  30.00 -38.00  136
  7  \w   -119.00 -74.00   0.50    1.00    --  -47.67-125.00-120.00   90
  8  \w    -16.00  28.00   0.50    1.00    --  -47.67  19.00  90.00   88
  9  \w     52.00  78.00   0.50    1.00    --   47.67-125.00   0.00   52
 10  \w    -51.00 -26.00   0.50    2.00    --  -91.75  45.00  60.00   50
 11  \w    -51.00 -20.00   0.50    2.00    --  -91.75  61.00 120.00   62
 12  \w    -48.00 -23.00   0.50    2.00    --  -91.75  45.00-180.00   50
 13  \w     42.00  67.00   0.50    2.00    --  113.25 -61.00  30.00   50
 14  \w     42.00  70.00   0.50    2.00    --  113.25 -61.00-150.00   56
 15  \w     43.00  69.00   0.50    2.00    --  113.25 -61.00-180.00   52
 16  \w    101.00 148.00   0.50    2.00    --  113.25  15.00  90.00   94
 17  \w    153.00 178.00   0.50    2.00    --  113.25  15.00  90.00   50
 18  \w     95.00 121.00   0.50    2.00    --  113.25 125.00-150.00   52
 19  \w     42.00  68.00   0.50    2.00    --  113.25 -61.00 120.00   52
 20  \w     59.00  96.00   0.50    2.00    --  113.25 -77.00  30.00   74
 21  \w     60.00 104.00   0.50    2.00    --  113.25 -94.00   0.00   88
 22  \w     42.00  67.00   0.50    2.00    --  113.25 -61.00 -60.00   50
 23  \w    110.00 176.00   0.50    2.00    --  113.25  30.00-180.00  132
 24  \w     46.00  86.00   0.50    2.00    --  113.25-125.00 150.00   80
 25  \w     43.00  68.00   0.50    2.00    --  113.25 -61.00  60.00   50
 26  \w    116.00 174.00   0.50    2.00    --  113.25  30.00 -90.00  116
 27  \w     46.00  75.00   0.50    2.00    --  113.25 -77.00  60.00   58
 28  \w     42.00 104.00   0.50    2.00    --  113.25 -77.00   0.00  124
 29  \w    108.00 143.00   0.50    2.00    --  113.25  45.00-150.00   70
 30  \w    108.00 178.00   0.50    2.00    --  113.25  45.00  30.00  140
 31  \w     42.00  67.00   0.50    2.00    --  113.25 -61.00 150.00   50
 32  \w    135.00 175.00   0.50    2.00    --  113.25 125.00-150.00   80
 33  \w     46.00  71.00   0.50    2.00    --  113.25 -61.00   0.00   50
 34  \w     66.00  92.00   0.50    2.00    --  113.25 -77.00-120.00   52
 35  \w     44.00  70.00   0.50    2.00    --  113.25-125.00-180.00   52
 36  \w     42.00  67.00   0.50    2.00    --  113.25 -61.00 -30.00   50
;
_diffrn_measurement_device 'four-circle diffractometer'
_diffrn_measurement_device_type 'XtaLAB Synergy, Dualflex, HyPix'
_diffrn_measurement_method '\w scans'
_diffrn_radiation_type CuK\a
_diffrn_radiation_wavelength 1.54184
_diffrn_reflns_av_R_equivalents 0.0354
_diffrn_reflns_av_unetI/netI 0.0194
_diffrn_reflns_Laue_measured_fraction_full 1.000
_diffrn_reflns_Laue_measured_fraction_max 0.994
_diffrn_reflns_limit_h_max 29
_diffrn_reflns_limit_h_min -29
_diffrn_reflns_limit_k_max 12
_diffrn_reflns_limit_k_min -12
_diffrn_reflns_limit_l_max 14
_diffrn_reflns_limit_l_min -18
_diffrn_reflns_number 29350
_diffrn_reflns_point_group_measured_fraction_full 0.869
_diffrn_reflns_point_group_measured_fraction_max 0.844
_diffrn_reflns_theta_full 67.684
_diffrn_reflns_theta_max 80.004
_diffrn_reflns_theta_min 3.774
_exptl_absorpt_coefficient_mu 11.473
_exptl_absorpt_correction_T_max 1.00000
_exptl_absorpt_correction_T_min 0.49114
_exptl_absorpt_correction_type multi-scan
_exptl_absorpt_process_details
;
CrysAlisPro 1.171.42.54a (Rigaku Oxford Diffraction, 2022)
Empirical absorption correction using spherical harmonics,
implemented in SCALE3 ABSPACK scaling algorithm.
;
_exptl_crystal_colour 'clear orange'
_exptl_crystal_colour_lustre clear
_exptl_crystal_colour_primary orange
_exptl_crystal_density_diffrn 1.381
_exptl_crystal_description block
_exptl_crystal_F_000 1496
_exptl_crystal_preparation 'By MC.'
_exptl_crystal_recrystallization_method 'From toluene.'
_exptl_crystal_size_max 0.197
_exptl_crystal_size_mid 0.091
_exptl_crystal_size_min 0.071
_refine_diff_density_max 1.024
_refine_diff_density_min -1.287
_refine_diff_density_rms 0.080
_refine_ls_abs_structure_details
;
 Refined as an inversion twin.
;
_refine_ls_abs_structure_Flack 0.341(9)
_refine_ls_extinction_method none
_refine_ls_goodness_of_fit_ref 1.115
_refine_ls_hydrogen_treatment constr
_refine_ls_matrix_type full
_refine_ls_number_parameters 445
_refine_ls_number_reflns 6468
_refine_ls_number_restraints 385
_refine_ls_restrained_S_all 1.088
_refine_ls_R_factor_all 0.0370
_refine_ls_R_factor_gt 0.0363
_refine_ls_shift/su_max 0.001
_refine_ls_shift/su_mean 0.000
_refine_ls_structure_factor_coef Fsqd
_refine_ls_weighting_details 'w=1/[\s^2^(Fo^2^)+(0.0575P)^2^+4.4052P] where P=(Fo^2^+2Fc^2^)/3'
_refine_ls_weighting_scheme calc
_refine_ls_wR_factor_gt 0.0982
_refine_ls_wR_factor_ref 0.0988
_reflns_Friedel_coverage 0.634
_reflns_Friedel_fraction_full 0.726
_reflns_Friedel_fraction_max 0.682
_reflns_number_gt 6294
_reflns_number_total 6468
_reflns_threshold_expression 'I > 2\s(I)'
_twin_special_details
;
Component 2 rotated by 47.3338\% 
around [-0.82 -0.57 -0.03] (reciprocal) or [-0.26 -0.97 -0.02] (direct)
;
_cod_data_source_file d2cc04803e2.cif
_cod_data_source_block ccapg4
_cod_database_code 7130992
_manchester_internal_validation_user GFSW
_shelx_shelxl_version_number 2018/3
_shelx_space_group_comment
;
The symmetry employed for this shelxl refinement is uniquely defined
by the following loop, which should always be used as a source of
symmetry information in preference to the above space-group names.
They are only intended as comments.
;
_shelx_estimated_absorpt_t_max 0.496
_shelx_estimated_absorpt_t_min 0.211
_olex2_refinement_description
;
1. Twinned data refinement
 Scales: 0.65901
 0.34099
2. Restrained distances
 C36B-C35B \\sim C35B-C34B \\sim C34B-C33B \\sim C33B-C32B \\sim C37B-C32B
\\sim C37B-C36B \\sim C33A-
 C32A \\sim C37A-C32A \\sim C37A-C36A \\sim C36A-C35A \\sim C34A-C35A \\sim
C34A-C33A
 with sigma of 0.02
3. Uiso/Uaniso restraints and constraints
C31A \\sim C32A \\sim C33A \\sim C34A \\sim C35A \\sim C36A \\sim C37A \\sim
C31B \\sim C32B \\sim C33B \\sim C34B \\sim C35B \\sim C36B \\sim C37B: within
2A with sigma of 0.04 and sigma for terminal atoms of 0.08 within 2A
4. Rigid body (RIGU) restrains
 C31A, C32A, C33A, C34A, C35A, C36A, C37A, C31B, C32B, C33B, C34B, C35B, C36B,
 C37B
 with sigma for 1-2 distances of 0.004 and sigma for 1-3 distances of 0.004
5. Others
 Sof(C31B)=Sof(H31D)=Sof(H31E)=Sof(H31F)=Sof(C32B)=Sof(C33B)=Sof(H33B)=
 Sof(C34B)=Sof(H34B)=Sof(C35B)=Sof(H35B)=Sof(C36B)=Sof(H36B)=Sof(C37B)=
 Sof(H37B)=1-FVAR(1)
 Sof(C31A)=Sof(H31A)=Sof(H31B)=Sof(H31C)=Sof(C32A)=Sof(C33A)=Sof(H33A)=
 Sof(C34A)=Sof(H34A)=Sof(C35A)=Sof(H35A)=Sof(C36A)=Sof(H36A)=Sof(C37A)=
 Sof(H37A)=FVAR(1)
6.a Secondary CH2 refined with riding coordinates:
 C17(H17A,H17B), C24(H24A,H24B)
6.b Aromatic/amide H refined with riding coordinates:
 C19(H19), C20(H20), C21(H21), C22(H22), C23(H23), C26(H26), C27(H27),
 C28(H28), C29(H29), C30(H30), C33A(H33A), C34A(H34A), C35A(H35A), C36A(H36A),
 C37A(H37A), C33B(H33B), C34B(H34B), C35B(H35B), C36B(H36B), C37B(H37B)
6.c Idealised Me refined as rotating group:
 C5(H5A,H5B,H5C), C6(H6A,H6B,H6C), C7(H7A,H7B,H7C), C8(H8A,H8B,H8C), C13(H13A,
 H13B,H13C), C14(H14A,H14B,H14C), C15(H15A,H15B,H15C), C16(H16A,H16B,H16C),
 C31A(H31A,H31B,H31C), C31B(H31D,H31E,H31F)
;
_olex2_exptl_crystal_mounting_method 'From fomblin on a microscope slide, on to a micromount.'
_olex2_submission_special_instructions 'No special instructions were received'
_oxdiff_exptl_absorpt_empirical_details
;
Empirical correction (ABSPACK) includes:
- Absorption correction using spherical harmonics
- Frame scaling
;

loop_
_space_group_symop_operation_xyz
'x, y, z'
'-x, -y, z+1/2'
'x+1/2, -y+1/2, z'
'-x+1/2, y+1/2, z+1/2'

loop_
_atom_site_label
_atom_site_type_symbol
_atom_site_fract_x
_atom_site_fract_y
_atom_site_fract_z
_atom_site_U_iso_or_equiv
_atom_site_adp_type
_atom_site_occupancy
_atom_site_site_symmetry_order
_atom_site_calc_flag
_atom_site_refinement_flags_posn
_atom_site_refinement_flags_adp
_atom_site_refinement_flags_occupancy
_atom_site_disorder_assembly
_atom_site_disorder_group
La1 La 0.39946(2) 0.68443(2) 0.49651(7) 0.02497(10) Uani 1 1 d . . . . .
K1 K 0.22056(5) 0.53110(13) 0.49902(17) 0.0420(3) Uani 1 1 d . . . . .
P1 P 0.52332(5) 0.76450(12) 0.4949(2) 0.0356(3) Uani 1 1 d . . . . .
P2 P 0.35115(7) 0.40514(15) 0.48013(18) 0.0444(6) Uani 1 1 d . . . . .
C1 C 0.4855(3) 0.8453(9) 0.4062(6) 0.0325(17) Uani 1 1 d . . . . .
C2 C 0.4485(4) 0.9452(8) 0.4423(6) 0.0302(17) Uani 1 1 d . . . . .
C3 C 0.4495(4) 0.9508(8) 0.5369(6) 0.0313(18) Uani 1 1 d . . . . .
C4 C 0.4864(3) 0.8557(10) 0.5757(6) 0.0331(18) Uani 1 1 d . . . . .
C5 C 0.4943(5) 0.8176(10) 0.3097(8) 0.044(2) Uani 1 1 d . . . . .
H5A H 0.519527 0.740641 0.302834 0.067 Uiso 1 1 calc R U . . .
H5B H 0.511725 0.895179 0.280887 0.067 Uiso 1 1 calc R U . . .
H5C H 0.457417 0.798727 0.281335 0.067 Uiso 1 1 calc R U . . .
C6 C 0.4176(5) 1.0431(10) 0.3849(8) 0.045(2) Uani 1 1 d . . . . .
H6A H 0.409532 1.003114 0.326319 0.067 Uiso 1 1 calc R U . . .
H6B H 0.441313 1.122327 0.376811 0.067 Uiso 1 1 calc R U . . .
H6C H 0.381602 1.068039 0.413940 0.067 Uiso 1 1 calc R U . . .
C7 C 0.4169(5) 1.0553(9) 0.5891(7) 0.041(2) Uani 1 1 d . . . . .
H7A H 0.377221 1.057577 0.568511 0.061 Uiso 1 1 calc R U . . .
H7B H 0.434610 1.142332 0.579354 0.061 Uiso 1 1 calc R U . . .
H7C H 0.417970 1.033560 0.653148 0.061 Uiso 1 1 calc R U . . .
C8 C 0.4964(5) 0.8433(12) 0.6739(8) 0.047(2) Uani 1 1 d . . . . .
H8A H 0.459682 0.843879 0.705404 0.071 Uiso 1 1 calc R U . . .
H8B H 0.519714 0.918071 0.694586 0.071 Uiso 1 1 calc R U . . .
H8C H 0.516373 0.759778 0.686309 0.071 Uiso 1 1 calc R U . . .
C9 C 0.4056(4) 0.4308(10) 0.4018(8) 0.041(2) Uani 1 1 d . . . . .
C10 C 0.4586(5) 0.4400(8) 0.4443(7) 0.038(2) Uani 1 1 d . . . . .
C11 C 0.4572(5) 0.4359(9) 0.5396(7) 0.039(2) Uani 1 1 d . . . . .
C12 C 0.4004(4) 0.4151(11) 0.5707(8) 0.042(2) Uani 1 1 d . . . . .
C13 C 0.3993(4) 0.4324(12) 0.3015(7) 0.060(3) Uani 1 1 d . . . . .
H13A H 0.360271 0.407111 0.285355 0.090 Uiso 1 1 calc R U . . .
H13B H 0.426303 0.369334 0.274876 0.090 Uiso 1 1 calc R U . . .
H13C H 0.407345 0.521931 0.278949 0.090 Uiso 1 1 calc R U . . .
C14 C 0.5139(5) 0.4456(12) 0.3913(9) 0.055(3) Uani 1 1 d . . . . .
H14A H 0.506835 0.487469 0.333040 0.083 Uiso 1 1 calc R U . . .
H14B H 0.528335 0.355239 0.382122 0.083 Uiso 1 1 calc R U . . .
H14C H 0.542195 0.497586 0.424652 0.083 Uiso 1 1 calc R U . . .
C15 C 0.5073(6) 0.4338(11) 0.6008(8) 0.051(3) Uani 1 1 d . . . . .
H15A H 0.541620 0.460434 0.567611 0.076 Uiso 1 1 calc R U . . .
H15B H 0.512546 0.343911 0.624582 0.076 Uiso 1 1 calc R U . . .
H15C H 0.500919 0.495787 0.650474 0.076 Uiso 1 1 calc R U . . .
C16 C 0.3842(5) 0.3851(9) 0.6651(7) 0.057(2) Uani 1 1 d . . . . .
H16A H 0.398679 0.455309 0.704562 0.086 Uiso 1 1 calc R U . . .
H16B H 0.400809 0.299702 0.682893 0.086 Uiso 1 1 calc R U . . .
H16C H 0.342546 0.380510 0.670006 0.086 Uiso 1 1 calc R U . . .
C17 C 0.3330(4) 0.7610(10) 0.3647(7) 0.052(2) Uani 1 1 d . . . . .
H17A H 0.332842 0.859216 0.367703 0.063 Uiso 1 1 calc R U . . .
H17B H 0.354033 0.737895 0.309197 0.063 Uiso 1 1 calc R U . . .
C18 C 0.2744(4) 0.7237(12) 0.3475(7) 0.044(2) Uani 1 1 d . . . . .
C19 C 0.2278(5) 0.7982(10) 0.3823(8) 0.052(2) Uani 1 1 d . . . . .
H19 H 0.235490 0.878819 0.413125 0.062 Uiso 1 1 calc R U . . .
C20 C 0.1723(4) 0.7581(13) 0.3732(7) 0.057(3) Uani 1 1 d . . . . .
H20 H 0.142575 0.810330 0.398497 0.069 Uiso 1 1 calc R U . . .
C21 C 0.1590(4) 0.6446(14) 0.3284(8) 0.057(3) Uani 1 1 d . . . . .
H21 H 0.120328 0.617654 0.322789 0.069 Uiso 1 1 calc R U . . .
C22 C 0.2024(5) 0.5680(13) 0.2906(8) 0.051(3) Uani 1 1 d . . . . .
H22 H 0.193262 0.490122 0.257569 0.062 Uiso 1 1 calc R U . . .
C23 C 0.2586(4) 0.6058(11) 0.3015(6) 0.043(2) Uani 1 1 d . . . . .
H23 H 0.287841 0.550991 0.277356 0.052 Uiso 1 1 calc R U . . .
C24 C 0.3526(4) 0.7362(8) 0.6563(7) 0.044(2) Uani 1 1 d . . . . .
H24A H 0.370399 0.678193 0.702070 0.053 Uiso 1 1 calc R U . . .
H24B H 0.360859 0.829436 0.672825 0.053 Uiso 1 1 calc R U . . .
C25 C 0.2903(4) 0.7155(9) 0.6577(7) 0.044(2) Uani 1 1 d . . . . .
C26 C 0.2659(4) 0.6051(10) 0.7048(6) 0.044(2) Uani 1 1 d . . . . .
H26 H 0.290379 0.544580 0.734922 0.053 Uiso 1 1 calc R U . . .
C27 C 0.2078(5) 0.5844(15) 0.7074(8) 0.057(3) Uani 1 1 d . . . . .
H27 H 0.193106 0.509308 0.738225 0.068 Uiso 1 1 calc R U . . .
C28 C 0.1711(6) 0.6705(15) 0.6663(10) 0.069(4) Uani 1 1 d . . . . .
H28 H 0.131073 0.655574 0.667978 0.083 Uiso 1 1 calc R U . . .
C29 C 0.1930(6) 0.7786(15) 0.6226(8) 0.069(3) Uani 1 1 d . . . . .
H29 H 0.167752 0.840593 0.595533 0.082 Uiso 1 1 calc R U . . .
C30 C 0.2519(5) 0.7997(10) 0.6170(7) 0.053(2) Uani 1 1 d . . . . .
H30 H 0.265788 0.873996 0.584374 0.063 Uiso 1 1 calc R U . . .
C31A C 0.0677(8) 0.3658(15) 0.4513(14) 0.062(4) Uani 0.578(15) 1 d . U P A 1
H31A H 0.037001 0.299682 0.451051 0.093 Uiso 0.578(15) 1 calc R U P A 1
H31B H 0.073034 0.400753 0.390547 0.093 Uiso 0.578(15) 1 calc R U P A 1
H31C H 0.057611 0.438602 0.491966 0.093 Uiso 0.578(15) 1 calc R U P A 1
C32A C 0.1208(5) 0.3035(10) 0.4819(11) 0.041(3) Uani 0.578(15) 1 d D U P A 1
C33A C 0.1326(9) 0.302(2) 0.5723(12) 0.049(4) Uani 0.578(15) 1 d D U P A 1
H33A H 0.106311 0.339427 0.613894 0.059 Uiso 0.578(15) 1 calc R U P A 1
C34A C 0.1834(7) 0.2465(17) 0.6020(12) 0.053(4) Uani 0.578(15) 1 d D U P A 1
H34A H 0.191740 0.244567 0.664332 0.063 Uiso 0.578(15) 1 calc R U P A 1
C35A C 0.2213(10) 0.1942(19) 0.5422(15) 0.060(4) Uani 0.578(15) 1 d D U P A 1
H35A H 0.255376 0.154169 0.563821 0.071 Uiso 0.578(15) 1 calc R U P A 1
C36A C 0.2113(8) 0.1981(19) 0.4501(17) 0.061(4) Uani 0.578(15) 1 d D U P A 1
H36A H 0.238914 0.167068 0.408338 0.073 Uiso 0.578(15) 1 calc R U P A 1
C37A C 0.1589(10) 0.250(4) 0.4218(15) 0.047(5) Uani 0.578(15) 1 d D U P A 1
H37A H 0.149417 0.247993 0.359813 0.056 Uiso 0.578(15) 1 calc R U P A 1
C31B C 0.2350(13) 0.143(3) 0.527(3) 0.082(9) Uani 0.422(15) 1 d . U P A 2
H31D H 0.262533 0.158565 0.478941 0.122 Uiso 0.422(15) 1 calc R U P A 2
H31E H 0.222323 0.050722 0.526151 0.122 Uiso 0.422(15) 1 calc R U P A 2
H31F H 0.253096 0.162471 0.585240 0.122 Uiso 0.422(15) 1 calc R U P A 2
C32B C 0.1853(8) 0.2319(16) 0.5150(14) 0.052(4) Uani 0.422(15) 1 d D U P A 2
C33B C 0.1710(17) 0.259(5) 0.427(2) 0.058(7) Uani 0.422(15) 1 d D U P A 2
H33B H 0.192797 0.226232 0.378003 0.069 Uiso 0.422(15) 1 calc R U P A 2
C34B C 0.1233(9) 0.337(3) 0.414(2) 0.057(5) Uani 0.422(15) 1 d D U P A 2
H34B H 0.110413 0.355889 0.355366 0.069 Uiso 0.422(15) 1 calc R U P A 2
C35B C 0.0942(7) 0.3892(17) 0.4870(17) 0.052(4) Uani 0.422(15) 1 d D U P A 2
H35B H 0.061962 0.444022 0.475949 0.062 Uiso 0.422(15) 1 calc R U P A 2
C36B C 0.1098(10) 0.365(3) 0.5747(17) 0.054(5) Uani 0.422(15) 1 d D U P A 2
H36B H 0.089410 0.401756 0.623809 0.065 Uiso 0.422(15) 1 calc R U P A 2
C37B C 0.1572(11) 0.284(3) 0.5870(17) 0.052(5) Uani 0.422(15) 1 d D U P A 2
H37B H 0.170031 0.263855 0.646031 0.062 Uiso 0.422(15) 1 calc R U P A 2

loop_
_atom_site_aniso_label
_atom_site_aniso_U_11
_atom_site_aniso_U_22
_atom_site_aniso_U_33
_atom_site_aniso_U_23
_atom_site_aniso_U_13
_atom_site_aniso_U_12
La1 0.02745(15) 0.02003(14) 0.02744(17) -0.0004(2) -0.0009(2) -0.00025(8)
K1 0.0400(5) 0.0531(6) 0.0329(6) -0.0007(11) 0.0023(10) -0.0166(5)
P1 0.0278(5) 0.0322(6) 0.0469(8) -0.0016(12) -0.0016(12) 0.0021(4)
P2 0.0437(7) 0.0248(6) 0.0648(18) -0.0063(8) 0.0020(9) -0.0061(5)
C1 0.025(4) 0.032(3) 0.040(5) 0.009(3) 0.002(3) -0.003(3)
C2 0.032(4) 0.026(4) 0.032(4) 0.003(3) -0.002(3) -0.007(3)
C3 0.033(4) 0.020(3) 0.041(4) -0.005(3) -0.003(3) -0.003(3)
C4 0.030(4) 0.036(4) 0.034(4) 0.001(3) -0.010(3) -0.008(3)
C5 0.046(5) 0.058(6) 0.030(5) 0.003(3) 0.012(4) -0.001(4)
C6 0.044(5) 0.033(4) 0.056(6) 0.016(4) -0.004(4) -0.001(4)
C7 0.050(5) 0.026(4) 0.045(5) -0.005(3) 0.004(4) -0.005(3)
C8 0.047(5) 0.053(5) 0.043(6) 0.001(4) -0.011(4) -0.001(4)
C9 0.055(5) 0.025(4) 0.043(6) -0.013(4) -0.006(4) 0.010(3)
C10 0.049(5) 0.025(4) 0.040(5) -0.008(3) -0.002(4) 0.016(4)
C11 0.043(5) 0.030(4) 0.044(5) 0.001(3) -0.004(4) 0.005(4)
C12 0.065(6) 0.032(4) 0.028(5) 0.009(4) 0.009(3) 0.013(3)
C13 0.077(7) 0.064(7) 0.039(6) -0.025(5) -0.006(4) 0.026(5)
C14 0.055(6) 0.052(6) 0.058(7) 0.003(5) 0.015(5) 0.018(4)
C15 0.065(6) 0.040(5) 0.047(6) 0.001(4) -0.019(5) 0.020(4)
C16 0.088(6) 0.034(4) 0.050(6) 0.012(4) 0.015(5) 0.018(4)
C17 0.049(5) 0.062(6) 0.046(5) 0.025(4) -0.019(4) -0.013(4)
C18 0.041(5) 0.055(5) 0.037(5) 0.012(4) -0.019(4) -0.007(4)
C19 0.074(7) 0.046(4) 0.037(5) 0.005(3) -0.015(5) 0.007(4)
C20 0.057(6) 0.079(7) 0.037(5) 0.011(5) 0.005(4) 0.028(5)
C21 0.035(4) 0.092(7) 0.046(6) 0.006(5) -0.007(4) 0.004(5)
C22 0.044(5) 0.069(7) 0.041(6) -0.009(4) -0.013(4) -0.003(4)
C23 0.040(4) 0.056(5) 0.034(4) 0.001(4) -0.002(3) 0.004(4)
C24 0.052(5) 0.037(4) 0.044(5) -0.012(3) 0.015(3) -0.011(3)
C25 0.058(5) 0.034(4) 0.039(5) -0.008(3) 0.021(4) -0.001(4)
C26 0.045(5) 0.048(5) 0.040(5) -0.001(4) 0.019(4) -0.005(4)
C27 0.053(6) 0.073(7) 0.046(6) -0.002(5) 0.020(4) -0.013(5)
C28 0.044(6) 0.107(10) 0.056(7) -0.009(6) 0.014(5) 0.001(5)
C29 0.084(8) 0.080(7) 0.042(6) -0.011(5) -0.006(6) 0.028(7)
C30 0.077(7) 0.050(5) 0.032(5) -0.005(3) 0.008(5) 0.001(5)
C31A 0.059(8) 0.035(7) 0.093(13) 0.001(7) -0.011(8) 0.009(6)
C32A 0.038(5) 0.027(4) 0.058(8) -0.001(6) -0.007(5) -0.004(4)
C33A 0.051(9) 0.041(9) 0.057(7) 0.009(7) 0.001(6) -0.003(7)
C34A 0.051(8) 0.049(9) 0.057(8) 0.013(6) -0.008(6) -0.013(6)
C35A 0.055(10) 0.035(9) 0.089(8) 0.023(8) 0.000(7) 0.004(7)
C36A 0.053(8) 0.043(9) 0.086(8) 0.002(8) 0.009(8) -0.002(6)
C37A 0.049(9) 0.036(10) 0.055(8) -0.007(7) 0.004(6) -0.017(8)
C31B 0.064(13) 0.047(14) 0.13(3) 0.003(13) -0.004(12) 0.006(9)
C32B 0.048(8) 0.025(6) 0.085(11) 0.010(7) -0.001(7) -0.010(5)
C33B 0.065(15) 0.031(12) 0.077(11) -0.012(9) -0.001(10) -0.018(12)
C34B 0.053(11) 0.049(11) 0.070(11) -0.003(9) -0.016(9) -0.027(8)
C35B 0.031(7) 0.039(8) 0.085(10) 0.005(10) -0.016(9) -0.005(5)
C36B 0.047(10) 0.041(11) 0.074(10) 0.009(9) 0.007(8) 0.000(8)
C37B 0.044(12) 0.040(10) 0.071(11) 0.026(9) -0.005(9) -0.006(9)

loop_
_atom_type_symbol
_atom_type_description
_atom_type_scat_dispersion_real
_atom_type_scat_dispersion_imag
_atom_type_scat_source
C C 0.0181 0.0091 'International Tables Vol C Tables 4.2.6.8 and 6.1.1.4'
H H 0.0000 0.0000 'International Tables Vol C Tables 4.2.6.8 and 6.1.1.4'
K K 0.3868 1.0657 'International Tables Vol C Tables 4.2.6.8 and 6.1.1.4'
La La -1.4094 9.0376 'International Tables Vol C Tables 4.2.6.8 and 6.1.1.4'
P P 0.2955 0.4335 'International Tables Vol C Tables 4.2.6.8 and 6.1.1.4'

loop_
_exptl_crystal_face_index_h
_exptl_crystal_face_index_k
_exptl_crystal_face_index_l
_exptl_crystal_face_perp_dist
1 2 -9 0.0374
4 2 9 0.0711
9 -4 -6 0.0350
5 -6 -4 0.0611
-7 6 -2 0.0437
12 -1 -6 0.0742
-15 2 -1 0.0723
2 5 -7 0.0484
1 -4 8 0.0722
-9 -5 -3 0.0721
12 0 6 0.0840
-2 -2 9 0.0654
-4 0 9 0.0490
-12 4 1 0.0493

loop_
_geom_angle_atom_site_label_1
_geom_angle_atom_site_label_2
_geom_angle_atom_site_label_3
_geom_angle
_geom_angle_site_symmetry_1
_geom_angle_site_symmetry_3
_geom_angle_publ_flag
P1 La1 P2 127.26(4) . . ?
C1 La1 P1 35.06(18) . . ?
C1 La1 P2 137.2(2) . . ?
C1 La1 C2 28.1(3) . . ?
C1 La1 C3 47.4(3) . . ?
C1 La1 C4 51.39(19) . . ?
C1 La1 C9 103.2(3) . . ?
C1 La1 C10 91.0(3) . . ?
C1 La1 C12 133.1(2) . . ?
C2 La1 P1 52.44(18) . . ?
C2 La1 P2 159.58(19) . . ?
C2 La1 C3 27.38(17) . . ?
C3 La1 P1 51.94(18) . . ?
C3 La1 P2 172.78(19) . . ?
C4 La1 P1 34.16(19) . . ?
C4 La1 P2 147.00(19) . . ?
C4 La1 C2 47.1(3) . . ?
C4 La1 C3 27.7(3) . . ?
C4 La1 C9 132.7(3) . . ?
C4 La1 C10 105.9(3) . . ?
C4 La1 C12 112.9(3) . . ?
C9 La1 P1 100.5(2) . . ?
C9 La1 P2 34.0(2) . . ?
C9 La1 C2 128.4(3) . . ?
C9 La1 C3 149.6(3) . . ?
C9 La1 C10 27.6(3) . . ?
C9 La1 C12 51.1(3) . . ?
C10 La1 P1 76.5(2) . . ?
C10 La1 P2 51.5(2) . . ?
C10 La1 C2 119.1(3) . . ?
C10 La1 C3 128.5(3) . . ?
C11 La1 P1 77.6(2) . . ?
C11 La1 P2 52.9(2) . . ?
C11 La1 C1 104.9(3) . . ?
C11 La1 C2 129.6(3) . . ?
C11 La1 C3 123.0(3) . . ?
C11 La1 C4 95.4(3) . . ?
C11 La1 C9 48.2(3) . . ?
C11 La1 C10 28.13(18) . . ?
C11 La1 C12 28.2(3) . . ?
C12 La1 P1 104.11(19) . . ?
C12 La1 P2 34.6(2) . . ?
C12 La1 C2 156.4(3) . . ?
C12 La1 C3 138.8(3) . . ?
C12 La1 C10 47.1(3) . . ?
C17 La1 P1 119.2(2) . . ?
C17 La1 P2 89.5(2) . . ?
C17 La1 C1 84.3(3) . . ?
C17 La1 C2 76.5(3) . . ?
C17 La1 C3 96.9(3) . . ?
C17 La1 C4 122.9(3) . . ?
C17 La1 C9 85.6(3) . . ?
C17 La1 C10 109.2(3) . . ?
C17 La1 C11 133.8(3) . . ?
C17 La1 C12 124.0(3) . . ?
C17 La1 C24 111.5(4) . . ?
C24 La1 P1 110.52(19) . . ?
C24 La1 P2 95.67(17) . . ?
C24 La1 C1 126.0(3) . . ?
C24 La1 C2 103.2(2) . . ?
C24 La1 C3 78.9(2) . . ?
C24 La1 C4 79.1(3) . . ?
C24 La1 C9 128.4(3) . . ?
C24 La1 C10 126.5(3) . . ?
C24 La1 C11 99.3(3) . . ?
C24 La1 C12 81.2(3) . . ?
P2 K1 C25 79.99(16) . . ?
P2 K1 C26 82.53(18) . . ?
P2 K1 C34A 87.2(3) . . ?
P2 K1 C35A 68.7(4) . . ?
P2 K1 C36A 70.6(3) . . ?
P2 K1 C37A 92.6(3) . . ?
C18 K1 P2 79.1(2) . . ?
C18 K1 C25 88.35(18) . . ?
C18 K1 C26 112.6(2) . . ?
C18 K1 C30 78.1(3) . . ?
C18 K1 C32A 129.9(3) . . ?
C18 K1 C33A 154.1(3) . . ?
C18 K1 C34A 158.5(4) . . ?
C18 K1 C35A 135.8(4) . . ?
C18 K1 C36A 117.5(5) . . ?
C18 K1 C37A 115.5(5) . . ?
C18 K1 C34B 111.2(6) . . ?
C18 K1 C35B 125.0(4) . . ?
C18 K1 C36B 148.5(4) . . ?
C19 K1 P2 103.0(2) . . ?
C19 K1 C18 25.5(3) . . ?
C19 K1 C25 84.0(3) . . ?
C19 K1 C26 107.2(3) . . ?
C19 K1 C30 65.9(2) . . ?
C19 K1 C32A 125.5(3) . . ?
C19 K1 C33A 143.4(4) . . ?
C19 K1 C34A 167.2(4) . . ?
C19 K1 C35A 157.6(4) . . ?
C19 K1 C36A 134.9(5) . . ?
C19 K1 C37A 122.7(5) . . ?
C19 K1 C34B 109.2(6) . . ?
C19 K1 C35B 112.4(4) . . ?
C19 K1 C36B 130.9(5) . . ?
C20 K1 P2 123.7(2) . . ?
C20 K1 C18 45.0(3) . . ?
C20 K1 C19 24.8(3) . . ?
C20 K1 C23 51.6(3) . . ?
C20 K1 C25 100.9(3) . . ?
C20 K1 C26 119.9(3) . . ?
C20 K1 C27 115.2(4) . . ?
C20 K1 C30 78.7(3) . . ?
C20 K1 C32A 101.7(3) . . ?
C20 K1 C33A 118.7(4) . . ?
C20 K1 C34A 142.4(4) . . ?
C20 K1 C35A 145.2(5) . . ?
C20 K1 C36A 123.8(4) . . ?
C20 K1 C37A 104.5(5) . . ?
C20 K1 C34B 87.3(6) . . ?
C20 K1 C35B 87.7(4) . . ?
C20 K1 C36B 106.8(4) . . ?
C20 K1 C37B 130.0(6) . . ?
C21 K1 P2 119.5(2) . . ?
C21 K1 C18 52.7(3) . . ?
C21 K1 C19 43.9(3) . . ?
C21 K1 C20 24.9(3) . . ?
C21 K1 C22 25.6(3) . . ?
C21 K1 C23 44.7(3) . . ?
C21 K1 C25 125.6(3) . . ?
C21 K1 C26 144.2(3) . . ?
C21 K1 C27 133.6(4) . . ?
C21 K1 C29 95.2(3) . . ?
C21 K1 C30 103.6(3) . . ?
C21 K1 C32A 82.2(4) . . ?
C21 K1 C33A 103.7(4) . . ?
C21 K1 C34A 124.1(4) . . ?
C21 K1 C35A 120.7(5) . . ?
C21 K1 C36A 98.9(5) . . ?
C21 K1 C37A 80.4(5) . . ?
C21 K1 C33B 82.6(5) . . ?
C21 K1 C34B 65.3(6) . . ?
C21 K1 C35B 72.6(5) . . ?
C21 K1 C36B 95.8(4) . . ?
C21 K1 C37B 113.9(6) . . ?
C22 K1 P2 94.9(2) . . ?
C22 K1 C18 45.2(3) . . ?
C22 K1 C19 51.3(3) . . ?
C22 K1 C20 44.3(3) . . ?
C22 K1 C23 25.2(3) . . ?
C22 K1 C25 132.9(3) . . ?
C22 K1 C26 157.4(3) . . ?
C22 K1 C27 158.8(2) . . ?
C22 K1 C29 116.9(3) . . ?
C22 K1 C30 117.2(3) . . ?
C22 K1 C32A 84.8(4) . . ?
C22 K1 C33A 109.0(4) . . ?
C22 K1 C34A 120.9(4) . . ?
C22 K1 C35A 107.4(5) . . ?
C22 K1 C36A 84.1(5) . . ?
C22 K1 C37A 72.9(5) . . ?
C22 K1 C33B 73.6(6) . . ?
C22 K1 C34B 66.1(6) . . ?
C22 K1 C35B 82.9(5) . . ?
C22 K1 C36B 106.9(5) . . ?
C22 K1 C37B 115.8(6) . . ?
C23 K1 P2 75.68(18) . . ?
C23 K1 C18 25.6(3) . . ?
C23 K1 C19 44.1(3) . . ?
C23 K1 C25 112.3(3) . . ?
C23 K1 C26 135.51(16) . . ?
C23 K1 C30 103.7(3) . . ?
C23 K1 C32A 107.1(3) . . ?
C23 K1 C33A 130.8(4) . . ?
C23 K1 C34A 134.4(4) . . ?
C23 K1 C35A 113.9(4) . . ?
C23 K1 C36A 93.0(5) . . ?
C23 K1 C37A 90.2(5) . . ?
C23 K1 C34B 88.8(6) . . ?
C23 K1 C35B 107.8(5) . . ?
C23 K1 C36B 131.5(5) . . ?
C23 K1 C37B 134.5(5) . . ?
C25 K1 C35A 113.7(5) . . ?
C25 K1 C36A 134.9(4) . . ?
C26 K1 C25 24.5(2) . . ?
C26 K1 C34A 81.5(4) . . ?
C26 K1 C35A 92.7(5) . . ?
C26 K1 C36A 115.7(4) . . ?
C26 K1 C37A 129.6(5) . . ?
C27 K1 P2 103.6(3) . . ?
C27 K1 C18 128.3(3) . . ?
C27 K1 C19 113.3(3) . . ?
C27 K1 C23 153.9(3) . . ?
C27 K1 C25 43.5(3) . . ?
C27 K1 C26 24.3(3) . . ?
C27 K1 C30 50.3(3) . . ?
C27 K1 C32A 97.3(4) . . ?
C27 K1 C33A 74.5(4) . . ?
C27 K1 C34A 70.9(4) . . ?
C27 K1 C35A 89.1(5) . . ?
C27 K1 C36A 111.6(5) . . ?
C27 K1 C37A 115.8(5) . . ?
C27 K1 C34B 114.6(6) . . ?
C27 K1 C35B 92.4(5) . . ?
C27 K1 C36B 71.1(5) . . ?
C27 K1 C37B 71.6(5) . . ?
C28 K1 P2 126.0(3) . . ?
C28 K1 C18 116.0(4) . . ?
C28 K1 C19 94.4(4) . . ?
C28 K1 C20 90.9(4) . . ?
C28 K1 C21 108.5(3) . . ?
C28 K1 C22 133.7(4) . . ?
C28 K1 C23 138.5(4) . . ?
C28 K1 C25 51.3(3) . . ?
C28 K1 C26 43.4(3) . . ?
C28 K1 C27 25.2(4) . . ?
C28 K1 C29 25.2(4) . . ?
C28 K1 C30 44.1(3) . . ?
C28 K1 C32A 96.5(4) . . ?
C28 K1 C33A 79.3(5) . . ?
C28 K1 C34A 85.5(4) . . ?
C28 K1 C35A 107.4(5) . . ?
C28 K1 C36A 126.2(5) . . ?
C28 K1 C37A 119.7(4) . . ?
C28 K1 C32B 106.1(5) . . ?
C28 K1 C33B 122.0(7) . . ?
C28 K1 C34B 108.8(5) . . ?
C28 K1 C35B 84.5(5) . . ?
C28 K1 C36B 70.0(6) . . ?
C28 K1 C37B 81.3(5) . . ?
C29 K1 P2 122.5(3) . . ?
C29 K1 C18 90.8(4) . . ?
C29 K1 C19 70.5(3) . . ?
C29 K1 C20 72.8(3) . . ?
C29 K1 C23 114.3(3) . . ?
C29 K1 C25 42.9(3) . . ?
C29 K1 C26 49.7(3) . . ?
C29 K1 C27 43.6(4) . . ?
C29 K1 C30 24.8(3) . . ?
C29 K1 C32A 116.7(4) . . ?
C29 K1 C33A 103.4(5) . . ?
C29 K1 C34A 110.6(4) . . ?
C29 K1 C35A 131.8(5) . . ?
C29 K1 C36A 151.5(5) . . ?
C29 K1 C37A 140.4(4) . . ?
C29 K1 C34B 123.7(5) . . ?
C29 K1 C35B 101.0(5) . . ?
C29 K1 C36B 92.3(6) . . ?
C29 K1 C37B 106.4(5) . . ?
C30 K1 P2 98.8(2) . . ?
C30 K1 C25 23.5(3) . . ?
C30 K1 C26 42.0(3) . . ?
C30 K1 C34A 120.7(4) . . ?
C30 K1 C35A 134.6(5) . . ?
C30 K1 C36A 157.5(4) . . ?
C30 K1 C37A 163.8(4) . . ?
C32A K1 P2 112.5(2) . . ?
C32A K1 C25 140.6(3) . . ?
C32A K1 C26 117.0(3) . . ?
C32A K1 C30 140.3(3) . . ?
C32A K1 C34A 42.0(4) . . ?
C32A K1 C35A 48.1(4) . . ?
C32A K1 C36A 42.1(4) . . ?
C32A K1 C37A 23.7(3) . . ?
C33A K1 P2 109.8(4) . . ?
C33A K1 C25 116.8(4) . . ?
C33A K1 C26 92.9(3) . . ?
C33A K1 C30 122.5(4) . . ?
C33A K1 C32A 24.2(3) . . ?
C33A K1 C34A 24.1(3) . . ?
C33A K1 C35A 41.5(5) . . ?
C33A K1 C36A 49.2(6) . . ?
C33A K1 C37A 42.0(5) . . ?
C34A K1 C25 105.7(4) . . ?
C34A K1 C35A 23.1(3) . . ?
C34A K1 C36A 41.4(5) . . ?
C34A K1 C37A 48.1(5) . . ?
C36A K1 C35A 23.3(3) . . ?
C37A K1 C25 153.4(5) . . ?
C37A K1 C35A 40.8(6) . . ?
C37A K1 C36A 23.7(3) . . ?
C32B K1 P2 83.2(4) . . ?
C32B K1 C18 137.1(4) . . ?
C32B K1 C19 149.5(4) . . ?
C32B K1 C20 130.2(5) . . ?
C32B K1 C21 106.9(5) . . ?
C32B K1 C22 98.8(4) . . ?
C32B K1 C23 111.9(4) . . ?
C32B K1 C25 126.5(4) . . ?
C32B K1 C26 103.2(4) . . ?
C32B K1 C27 93.7(5) . . ?
C32B K1 C29 131.2(5) . . ?
C32B K1 C30 143.5(4) . . ?
C32B K1 C33B 25.4(4) . . ?
C32B K1 C34B 43.0(6) . . ?
C32B K1 C35B 49.4(5) . . ?
C32B K1 C36B 43.6(6) . . ?
C32B K1 C37B 24.9(3) . . ?
C33B K1 P2 88.8(6) . . ?
C33B K1 C18 115.2(7) . . ?
C33B K1 C19 124.1(6) . . ?
C33B K1 C20 107.0(5) . . ?
C33B K1 C23 89.6(7) . . ?
C33B K1 C25 151.6(5) . . ?
C33B K1 C26 128.6(6) . . ?
C33B K1 C27 116.5(7) . . ?
C33B K1 C29 143.6(7) . . ?
C33B K1 C30 165.9(7) . . ?
C33B K1 C34B 24.8(4) . . ?
C33B K1 C35B 43.6(7) . . ?
C33B K1 C36B 52.1(9) . . ?
C33B K1 C37B 44.9(7) . . ?
C34B K1 P2 112.5(4) . . ?
C34B K1 C25 158.0(5) . . ?
C34B K1 C26 135.6(6) . . ?
C34B K1 C30 148.4(5) . . ?
C34B K1 C35B 24.3(3) . . ?
C34B K1 C36B 43.5(5) . . ?
C35B K1 P2 131.1(3) . . ?
C35B K1 C25 134.6(5) . . ?
C35B K1 C26 115.7(5) . . ?
C35B K1 C30 125.7(4) . . ?
C36B K1 P2 124.2(4) . . ?
C36B K1 C25 114.6(5) . . ?
C36B K1 C26 92.8(5) . . ?
C36B K1 C30 114.1(5) . . ?
C36B K1 C35B 24.2(3) . . ?
C37B K1 P2 99.5(4) . . ?
C37B K1 C18 159.9(5) . . ?
C37B K1 C19 154.8(6) . . ?
C37B K1 C25 111.2(6) . . ?
C37B K1 C26 86.8(6) . . ?
C37B K1 C30 121.6(5) . . ?
C37B K1 C34B 50.5(8) . . ?
C37B K1 C35B 42.6(6) . . ?
C37B K1 C36B 24.8(3) . . ?
C1 P1 La1 69.5(3) . . ?
C4 P1 La1 70.0(3) . . ?
C4 P1 C1 91.5(3) . . ?
La1 P2 K1 89.02(5) . . ?
C9 P2 La1 69.2(3) . . ?
C9 P2 K1 132.2(3) . . ?
C9 P2 C12 91.5(3) . . ?
C12 P2 La1 69.2(4) . . ?
C12 P2 K1 120.7(3) . . ?
P1 C1 La1 75.4(3) . . ?
C2 C1 La1 78.3(5) . . ?
C2 C1 P1 110.0(7) . . ?
C2 C1 C5 125.5(8) . . ?
C5 C1 La1 116.1(6) . . ?
C5 C1 P1 124.4(7) . . ?
C1 C2 La1 73.5(5) . . ?
C1 C2 C6 122.8(9) . . ?
C3 C2 La1 76.7(6) . . ?
C3 C2 C1 113.1(9) . . ?
C3 C2 C6 123.7(10) . . ?
C6 C2 La1 123.4(6) . . ?
C2 C3 La1 75.9(6) . . ?
C2 C3 C4 113.1(10) . . ?
C2 C3 C7 122.2(10) . . ?
C4 C3 La1 73.4(5) . . ?
C4 C3 C7 124.6(9) . . ?
C7 C3 La1 122.0(6) . . ?
P1 C4 La1 75.9(3) . . ?
C3 C4 La1 78.9(5) . . ?
C3 C4 P1 112.2(7) . . ?
C3 C4 C8 123.8(9) . . ?
C8 C4 La1 117.3(6) . . ?
C8 C4 P1 123.9(8) . . ?
C1 C5 H5A 109.5 . . ?
C1 C5 H5B 109.5 . . ?
C1 C5 H5C 109.5 . . ?
H5A C5 H5B 109.5 . . ?
H5A C5 H5C 109.5 . . ?
H5B C5 H5C 109.5 . . ?
C2 C6 H6A 109.5 . . ?
C2 C6 H6B 109.5 . . ?
C2 C6 H6C 109.5 . . ?
H6A C6 H6B 109.5 . . ?
H6A C6 H6C 109.5 . . ?
H6B C6 H6C 109.5 . . ?
C3 C7 H7A 109.5 . . ?
C3 C7 H7B 109.5 . . ?
C3 C7 H7C 109.5 . . ?
H7A C7 H7B 109.5 . . ?
H7A C7 H7C 109.5 . . ?
H7B C7 H7C 109.5 . . ?
C4 C8 H8A 109.5 . . ?
C4 C8 H8B 109.5 . . ?
C4 C8 H8C 109.5 . . ?
H8A C8 H8B 109.5 . . ?
H8A C8 H8C 109.5 . . ?
H8B C8 H8C 109.5 . . ?
P2 C9 La1 76.7(4) . . ?
C10 C9 La1 76.5(5) . . ?
C10 C9 P2 110.8(8) . . ?
C10 C9 C13 122.5(10) . . ?
C13 C9 La1 117.8(7) . . ?
C13 C9 P2 126.5(8) . . ?
C9 C10 La1 75.9(5) . . ?
C9 C10 C11 115.5(11) . . ?
C9 C10 C14 121.7(10) . . ?
C11 C10 La1 75.4(6) . . ?
C11 C10 C14 122.7(12) . . ?
C14 C10 La1 120.7(7) . . ?
C10 C11 La1 76.5(7) . . ?
C10 C11 C12 110.5(11) . . ?
C10 C11 C15 126.5(12) . . ?
C12 C11 La1 76.4(6) . . ?
C12 C11 C15 122.4(10) . . ?
C15 C11 La1 120.9(7) . . ?
P2 C12 La1 76.2(4) . . ?
C11 C12 La1 75.4(6) . . ?
C11 C12 P2 111.5(8) . . ?
C11 C12 C16 125.1(10) . . ?
C16 C12 La1 122.9(7) . . ?
C16 C12 P2 122.8(8) . . ?
C9 C13 H13A 109.5 . . ?
C9 C13 H13B 109.5 . . ?
C9 C13 H13C 109.5 . . ?
H13A C13 H13B 109.5 . . ?
H13A C13 H13C 109.5 . . ?
H13B C13 H13C 109.5 . . ?
C10 C14 H14A 109.5 . . ?
C10 C14 H14B 109.5 . . ?
C10 C14 H14C 109.5 . . ?
H14A C14 H14B 109.5 . . ?
H14A C14 H14C 109.5 . . ?
H14B C14 H14C 109.5 . . ?
C11 C15 H15A 109.5 . . ?
C11 C15 H15B 109.5 . . ?
C11 C15 H15C 109.5 . . ?
H15A C15 H15B 109.5 . . ?
H15A C15 H15C 109.5 . . ?
H15B C15 H15C 109.5 . . ?
C12 C16 H16A 109.5 . . ?
C12 C16 H16B 109.5 . . ?
C12 C16 H16C 109.5 . . ?
H16A C16 H16B 109.5 . . ?
H16A C16 H16C 109.5 . . ?
H16B C16 H16C 109.5 . . ?
La1 C17 H17A 105.2 . . ?
La1 C17 H17B 105.2 . . ?
H17A C17 H17B 105.9 . . ?
C18 C17 La1 128.3(6) . . ?
C18 C17 H17A 105.2 . . ?
C18 C17 H17B 105.2 . . ?
C17 C18 K1 113.7(6) . . ?
C19 C18 K1 76.2(6) . . ?
C19 C18 C17 121.8(11) . . ?
C23 C18 K1 74.6(6) . . ?
C23 C18 C17 123.3(10) . . ?
C23 C18 C19 114.7(8) . . ?
K1 C19 H19 117.7 . . ?
C18 C19 K1 78.2(6) . . ?
C18 C19 H19 118.7 . . ?
C20 C19 K1 75.9(7) . . ?
C20 C19 C18 122.5(11) . . ?
C20 C19 H19 118.7 . . ?
K1 C20 H20 115.2 . . ?
C19 C20 K1 79.3(6) . . ?
C19 C20 H20 119.5 . . ?
C21 C20 K1 76.5(7) . . ?
C21 C20 C19 120.9(10) . . ?
C21 C20 H20 119.5 . . ?
K1 C21 H21 113.9 . . ?
C20 C21 K1 78.6(6) . . ?
C20 C21 H21 120.1 . . ?
C20 C21 C22 119.8(10) . . ?
C22 C21 K1 77.9(6) . . ?
C22 C21 H21 120.1 . . ?
K1 C22 H22 116.3 . . ?
C21 C22 K1 76.5(7) . . ?
C21 C22 H22 120.2 . . ?
C23 C22 K1 77.8(6) . . ?
C23 C22 C21 119.6(11) . . ?
C23 C22 H22 120.2 . . ?
K1 C23 H23 114.7 . . ?
C18 C23 K1 79.8(6) . . ?
C18 C23 H23 118.8 . . ?
C22 C23 K1 77.0(6) . . ?
C22 C23 C18 122.4(10) . . ?
C22 C23 H23 118.8 . . ?
La1 C24 H24A 109.0 . . ?
La1 C24 H24B 109.0 . . ?
H24A C24 H24B 107.8 . . ?
C25 C24 La1 113.0(6) . . ?
C25 C24 H24A 109.0 . . ?
C25 C24 H24B 109.0 . . ?
C24 C25 K1 122.7(6) . . ?
C26 C25 K1 74.2(6) . . ?
C26 C25 C24 120.8(9) . . ?
C30 C25 K1 73.6(6) . . ?
C30 C25 C24 123.6(9) . . ?
C30 C25 C26 115.6(10) . . ?
K1 C26 H26 119.0 . . ?
C25 C26 K1 81.4(6) . . ?
C25 C26 H26 119.2 . . ?
C27 C26 K1 71.2(7) . . ?
C27 C26 C25 121.7(11) . . ?
C27 C26 H26 119.2 . . ?
K1 C27 H27 111.9 . . ?
C26 C27 K1 84.5(6) . . ?
C26 C27 H27 119.5 . . ?
C28 C27 K1 74.1(8) . . ?
C28 C27 C26 120.9(12) . . ?
C28 C27 H27 119.5 . . ?
K1 C28 H28 108.7 . . ?
C27 C28 K1 80.7(7) . . ?
C27 C28 H28 120.6 . . ?
C27 C28 C29 118.8(12) . . ?
C29 C28 K1 80.6(8) . . ?
C29 C28 H28 120.6 . . ?
K1 C29 H29 113.4 . . ?
C28 C29 K1 74.2(8) . . ?
C28 C29 H29 119.4 . . ?
C28 C29 C30 121.3(12) . . ?
C30 C29 K1 83.3(7) . . ?
C30 C29 H29 119.4 . . ?
K1 C30 H30 116.6 . . ?
C25 C30 K1 82.9(6) . . ?
C25 C30 C29 121.7(11) . . ?
C25 C30 H30 119.2 . . ?
C29 C30 K1 71.9(7) . . ?
C29 C30 H30 119.2 . . ?
H31A C31A H31B 109.5 . . ?
H31A C31A H31C 109.5 . . ?
H31B C31A H31C 109.5 . . ?
C32A C31A H31A 109.5 . . ?
C32A C31A H31B 109.5 . . ?
C32A C31A H31C 109.5 . . ?
C31A C32A K1 109.2(8) . . ?
C33A C32A K1 77.7(10) . . ?
C33A C32A C31A 118.6(15) . . ?
C37A C32A K1 82.1(16) . . ?
C37A C32A C31A 121.1(16) . . ?
C37A C32A C33A 120.3(16) . . ?
K1 C33A H33A 110.4 . . ?
C32A C33A K1 78.1(9) . . ?
C32A C33A H33A 120.4 . . ?
C32A C33A C34A 119.2(18) . . ?
C34A C33A K1 81.5(11) . . ?
C34A C33A H33A 120.4 . . ?
K1 C34A H34A 114.2 . . ?
C33A C34A K1 74.4(11) . . ?
C33A C34A H34A 119.8 . . ?
C35A C34A K1 82.0(11) . . ?
C35A C34A C33A 120(2) . . ?
C35A C34A H34A 119.8 . . ?
K1 C35A H35A 119.0 . . ?
C34A C35A K1 74.9(11) . . ?
C34A C35A H35A 119.2 . . ?
C34A C35A C36A 122(2) . . ?
C36A C35A K1 77.7(13) . . ?
C36A C35A H35A 119.2 . . ?
K1 C36A H36A 114.7 . . ?
C35A C36A K1 78.9(14) . . ?
C35A C36A H36A 121.5 . . ?
C35A C36A C37A 117(2) . . ?
C37A C36A K1 75.9(17) . . ?
C37A C36A H36A 121.5 . . ?
K1 C37A H37A 116.6 . . ?
C32A C37A K1 74.2(15) . . ?
C32A C37A C36A 121(2) . . ?
C32A C37A H37A 119.4 . . ?
C36A C37A K1 80.4(16) . . ?
C36A C37A H37A 119.4 . . ?
H31D C31B H31E 109.5 . . ?
H31D C31B H31F 109.5 . . ?
H31E C31B H31F 109.5 . . ?
C32B C31B H31D 109.5 . . ?
C32B C31B H31E 109.5 . . ?
C32B C31B H31F 109.5 . . ?
C31B C32B K1 112.4(14) . . ?
C33B C32B K1 78(3) . . ?
C33B C32B C31B 115(2) . . ?
C37B C32B K1 79.7(14) . . ?
C37B C32B C31B 121(2) . . ?
C37B C32B C33B 124(2) . . ?
K1 C33B H33B 111.6 . . ?
C32B C33B K1 76(2) . . ?
C32B C33B H33B 122.0 . . ?
C34B C33B K1 81(2) . . ?
C34B C33B C32B 116(3) . . ?
C34B C33B H33B 122.0 . . ?
K1 C34B H34B 117.8 . . ?
C33B C34B K1 74(2) . . ?
C33B C34B H34B 119.7 . . ?
C33B C34B C35B 121(3) . . ?
C35B C34B K1 79.4(12) . . ?
C35B C34B H34B 119.7 . . ?
K1 C35B H35B 118.2 . . ?
C34B C35B K1 76.2(12) . . ?
C34B C35B H35B 118.5 . . ?
C36B C35B K1 77.7(13) . . ?
C36B C35B C34B 123(2) . . ?
C36B C35B H35B 118.5 . . ?
K1 C36B H36B 117.6 . . ?
C35B C36B K1 78.1(13) . . ?
C35B C36B H36B 121.9 . . ?
C35B C36B C37B 116(2) . . ?
C37B C36B K1 73.5(15) . . ?
C37B C36B H36B 121.9 . . ?
K1 C37B H37B 113.4 . . ?
C32B C37B K1 75.4(13) . . ?
C32B C37B C36B 120(2) . . ?
C32B C37B H37B 119.8 . . ?
C36B C37B K1 81.7(16) . . ?
C36B C37B H37B 119.8 . . ?

loop_
_geom_bond_atom_site_label_1
_geom_bond_atom_site_label_2
_geom_bond_distance
_geom_bond_site_symmetry_2
_geom_bond_publ_flag
La1 P1 3.0112(12) . ?
La1 P2 3.0407(15) . ?
La1 C1 2.915(8) . ?
La1 C2 2.977(8) . ?
La1 C3 2.987(8) . ?
La1 C4 2.918(8) . ?
La1 C9 2.921(10) . ?
La1 C10 2.929(8) . ?
La1 C11 2.915(10) . ?
La1 C12 2.928(11) . ?
La1 C17 2.622(8) . ?
La1 C24 2.675(9) . ?
K1 P2 3.323(2) . ?
K1 C18 3.232(10) . ?
K1 C19 3.207(11) . ?
K1 C20 3.166(11) . ?
K1 C21 3.139(11) . ?
K1 C22 3.157(12) . ?
K1 C23 3.167(10) . ?
K1 C25 3.422(11) . ?
K1 C26 3.330(10) . ?
K1 C27 3.166(12) . ?
K1 C28 3.087(13) . ?
K1 C29 3.165(13) . ?
K1 C30 3.308(10) . ?
K1 C32A 3.283(11) . ?
K1 C33A 3.28(2) . ?
K1 C34A 3.366(17) . ?
K1 C35A 3.452(19) . ?
K1 C36A 3.44(2) . ?
K1 C37A 3.38(4) . ?
K1 C32B 3.132(16) . ?
K1 C33B 3.16(5) . ?
K1 C34B 3.25(2) . ?
K1 C35B 3.291(17) . ?
K1 C36B 3.29(3) . ?
K1 C37B 3.18(3) . ?
P1 C1 1.788(9) . ?
P1 C4 1.744(10) . ?
P2 C9 1.748(12) . ?
P2 C12 1.778(11) . ?
C1 C2 1.434(13) . ?
C1 C5 1.480(15) . ?
C2 C3 1.412(9) . ?
C2 C6 1.491(13) . ?
C3 C4 1.414(13) . ?
C3 C7 1.514(13) . ?
C4 C8 1.487(15) . ?
C5 H5A 0.9800 . ?
C5 H5B 0.9800 . ?
C5 H5C 0.9800 . ?
C6 H6A 0.9800 . ?
C6 H6B 0.9800 . ?
C6 H6C 0.9800 . ?
C7 H7A 0.9800 . ?
C7 H7B 0.9800 . ?
C7 H7C 0.9800 . ?
C8 H8A 0.9800 . ?
C8 H8B 0.9800 . ?
C8 H8C 0.9800 . ?
C9 C10 1.396(15) . ?
C9 C13 1.502(16) . ?
C10 C11 1.421(9) . ?
C10 C14 1.518(16) . ?
C11 C12 1.425(15) . ?
C11 C15 1.488(15) . ?
C12 C16 1.489(15) . ?
C13 H13A 0.9800 . ?
C13 H13B 0.9800 . ?
C13 H13C 0.9800 . ?
C14 H14A 0.9800 . ?
C14 H14B 0.9800 . ?
C14 H14C 0.9800 . ?
C15 H15A 0.9800 . ?
C15 H15B 0.9800 . ?
C15 H15C 0.9800 . ?
C16 H16A 0.9800 . ?
C16 H16B 0.9800 . ?
C16 H16C 0.9800 . ?
C17 H17A 0.9900 . ?
C17 H17B 0.9900 . ?
C17 C18 1.447(12) . ?
C18 C19 1.423(15) . ?
C18 C23 1.419(16) . ?
C19 H19 0.9500 . ?
C19 C20 1.368(16) . ?
C20 H20 0.9500 . ?
C20 C21 1.359(19) . ?
C21 H21 0.9500 . ?
C21 C22 1.394(17) . ?
C22 H22 0.9500 . ?
C22 C23 1.382(14) . ?
C23 H23 0.9500 . ?
C24 H24A 0.9900 . ?
C24 H24B 0.9900 . ?
C24 C25 1.473(13) . ?
C25 C26 1.434(14) . ?
C25 C30 1.376(16) . ?
C26 H26 0.9500 . ?
C26 C27 1.375(16) . ?
C27 H27 0.9500 . ?
C27 C28 1.37(2) . ?
C28 H28 0.9500 . ?
C28 C29 1.37(2) . ?
C29 H29 0.9500 . ?
C29 C30 1.398(18) . ?
C30 H30 0.9500 . ?
C31A H31A 0.9800 . ?
C31A H31B 0.9800 . ?
C31A H31C 0.9800 . ?
C31A C32A 1.46(2) . ?
C32A C33A 1.376(16) . ?
C32A C37A 1.374(16) . ?
C33A H33A 0.9500 . ?
C33A C34A 1.388(16) . ?
C34A H34A 0.9500 . ?
C34A C35A 1.365(17) . ?
C35A H35A 0.9500 . ?
C35A C36A 1.393(16) . ?
C36A H36A 0.9500 . ?
C36A C37A 1.400(17) . ?
C37A H37A 0.9500 . ?
C31B H31D 0.9800 . ?
C31B H31E 0.9800 . ?
C31B H31F 0.9800 . ?
C31B C32B 1.48(3) . ?
C32B C33B 1.382(19) . ?
C32B C37B 1.362(17) . ?
C33B H33B 0.9500 . ?
C33B C34B 1.379(18) . ?
C34B H34B 0.9500 . ?
C34B C35B 1.380(18) . ?
C35B H35B 0.9500 . ?
C35B C36B 1.379(18) . ?
C36B H36B 0.9500 . ?
C36B C37B 1.392(17) . ?
C37B H37B 0.9500 . ?

loop_
_geom_torsion_atom_site_label_1
_geom_torsion_atom_site_label_2
_geom_torsion_atom_site_label_3
_geom_torsion_atom_site_label_4
_geom_torsion
_geom_torsion_site_symmetry_1
_geom_torsion_site_symmetry_2
_geom_torsion_site_symmetry_3
_geom_torsion_site_symmetry_4
_geom_torsion_publ_flag
La1 P1 C1 C2 71.5(6) . . . . ?
La1 P1 C1 C5 -111.9(8) . . . . ?
La1 P1 C4 C3 -71.5(6) . . . . ?
La1 P1 C4 C8 113.6(8) . . . . ?
La1 P2 C9 C10 69.7(6) . . . . ?
La1 P2 C9 C13 -114.9(9) . . . . ?
La1 P2 C12 C11 -67.9(7) . . . . ?
La1 P2 C12 C16 120.5(9) . . . . ?
La1 C1 C2 C3 67.2(8) . . . . ?
La1 C1 C2 C6 -119.5(9) . . . . ?
La1 C2 C3 C4 64.8(7) . . . . ?
La1 C2 C3 C7 -119.2(10) . . . . ?
La1 C3 C4 P1 69.6(4) . . . . ?
La1 C3 C4 C8 -115.5(9) . . . . ?
La1 C9 C10 C11 65.9(9) . . . . ?
La1 C9 C10 C14 -117.6(9) . . . . ?
La1 C10 C11 C12 69.6(8) . . . . ?
La1 C10 C11 C15 -118.6(11) . . . . ?
La1 C11 C12 P2 68.4(6) . . . . ?
La1 C11 C12 C16 -120.2(10) . . . . ?
La1 C17 C18 K1 2.8(13) . . . . ?
La1 C17 C18 C19 90.9(12) . . . . ?
La1 C17 C18 C23 -83.9(13) . . . . ?
La1 C24 C25 K1 18.1(9) . . . . ?
La1 C24 C25 C26 108.3(9) . . . . ?
La1 C24 C25 C30 -73.3(10) . . . . ?
K1 P2 C9 La1 68.4(4) . . . . ?
K1 P2 C9 C10 138.1(5) . . . . ?
K1 P2 C9 C13 -46.6(11) . . . . ?
K1 P2 C12 La1 -75.7(3) . . . . ?
K1 P2 C12 C11 -143.6(6) . . . . ?
K1 P2 C12 C16 44.7(10) . . . . ?
K1 C18 C19 C20 -64.7(10) . . . . ?
K1 C18 C23 C22 67.4(10) . . . . ?
K1 C19 C20 C21 -67.0(10) . . . . ?
K1 C20 C21 C22 -68.8(11) . . . . ?
K1 C21 C22 C23 -67.2(10) . . . . ?
K1 C22 C23 C18 -68.8(9) . . . . ?
K1 C25 C26 C27 -61.5(10) . . . . ?
K1 C25 C30 C29 63.5(10) . . . . ?
K1 C26 C27 C28 -67.8(11) . . . . ?
K1 C27 C28 C29 -73.8(12) . . . . ?
K1 C28 C29 C30 -71.7(11) . . . . ?
K1 C29 C30 C25 -69.2(10) . . . . ?
K1 C32A C33A C34A -73.1(16) . . . . ?
K1 C32A C37A C36A 68(3) . . . . ?
K1 C33A C34A C35A -70.7(17) . . . . ?
K1 C34A C35A C36A -65(2) . . . . ?
K1 C35A C36A C37A -68(2) . . . . ?
K1 C36A C37A C32A -65(3) . . . . ?
K1 C32B C33B C34B -73(4) . . . . ?
K1 C32B C37B C36B 71(2) . . . . ?
K1 C33B C34B C35B -67(3) . . . . ?
K1 C34B C35B C36B -65.1(18) . . . . ?
K1 C35B C36B C37B -65(2) . . . . ?
K1 C36B C37B C32B -68(2) . . . . ?
P1 C1 C2 La1 -69.6(4) . . . . ?
P1 C1 C2 C3 -2.4(11) . . . . ?
P1 C1 C2 C6 170.9(7) . . . . ?
P2 C9 C10 La1 -69.9(5) . . . . ?
P2 C9 C10 C11 -4.0(12) . . . . ?
P2 C9 C10 C14 172.5(8) . . . . ?
C1 P1 C4 La1 67.6(3) . . . . ?
C1 P1 C4 C3 -3.9(5) . . . . ?
C1 P1 C4 C8 -178.8(9) . . . . ?
C1 C2 C3 La1 -65.3(7) . . . . ?
C1 C2 C3 C4 -0.6(14) . . . . ?
C1 C2 C3 C7 175.5(7) . . . . ?
C2 C3 C4 La1 -66.3(8) . . . . ?
C2 C3 C4 P1 3.3(11) . . . . ?
C2 C3 C4 C8 178.2(9) . . . . ?
C4 P1 C1 La1 -68.0(3) . . . . ?
C4 P1 C1 C2 3.5(5) . . . . ?
C4 P1 C1 C5 -179.9(9) . . . . ?
C5 C1 C2 La1 113.9(9) . . . . ?
C5 C1 C2 C3 -178.9(9) . . . . ?
C5 C1 C2 C6 -5.7(14) . . . . ?
C6 C2 C3 La1 121.5(10) . . . . ?
C6 C2 C3 C4 -173.7(7) . . . . ?
C6 C2 C3 C7 2.3(19) . . . . ?
C7 C3 C4 La1 117.8(9) . . . . ?
C7 C3 C4 P1 -172.6(8) . . . . ?
C7 C3 C4 C8 2.3(14) . . . . ?
C9 P2 C12 La1 67.1(3) . . . . ?
C9 P2 C12 C11 -0.8(7) . . . . ?
C9 P2 C12 C16 -172.4(10) . . . . ?
C9 C10 C11 La1 -66.2(8) . . . . ?
C9 C10 C11 C12 3.4(15) . . . . ?
C9 C10 C11 C15 175.2(8) . . . . ?
C10 C11 C12 La1 -69.6(8) . . . . ?
C10 C11 C12 P2 -1.2(12) . . . . ?
C10 C11 C12 C16 170.2(10) . . . . ?
C12 P2 C9 La1 -67.1(4) . . . . ?
C12 P2 C9 C10 2.6(6) . . . . ?
C12 P2 C9 C13 178.0(11) . . . . ?
C13 C9 C10 La1 114.6(9) . . . . ?
C13 C9 C10 C11 -179.5(10) . . . . ?
C13 C9 C10 C14 -3.1(15) . . . . ?
C14 C10 C11 La1 117.4(10) . . . . ?
C14 C10 C11 C12 -173.0(8) . . . . ?
C14 C10 C11 C15 -1(2) . . . . ?
C15 C11 C12 La1 118.2(9) . . . . ?
C15 C11 C12 P2 -173.4(8) . . . . ?
C15 C11 C12 C16 -2.0(16) . . . . ?
C17 C18 C19 K1 -109.6(9) . . . . ?
C17 C18 C19 C20 -174.3(9) . . . . ?
C17 C18 C23 K1 108.6(9) . . . . ?
C17 C18 C23 C22 176.0(10) . . . . ?
C18 C19 C20 K1 65.9(9) . . . . ?
C18 C19 C20 C21 -1.1(17) . . . . ?
C19 C18 C23 K1 -66.5(8) . . . . ?
C19 C18 C23 C22 0.8(15) . . . . ?
C19 C20 C21 K1 68.5(10) . . . . ?
C19 C20 C21 C22 -0.4(18) . . . . ?
C20 C21 C22 K1 69.2(10) . . . . ?
C20 C21 C22 C23 2.0(18) . . . . ?
C21 C22 C23 K1 66.5(10) . . . . ?
C21 C22 C23 C18 -2.3(17) . . . . ?
C23 C18 C19 K1 65.6(8) . . . . ?
C23 C18 C19 C20 0.9(15) . . . . ?
C24 C25 C26 K1 -118.9(8) . . . . ?
C24 C25 C26 C27 179.6(10) . . . . ?
C24 C25 C30 K1 118.7(9) . . . . ?
C24 C25 C30 C29 -177.8(10) . . . . ?
C25 C26 C27 K1 66.6(10) . . . . ?
C25 C26 C27 C28 -1.2(18) . . . . ?
C26 C25 C30 K1 -62.8(8) . . . . ?
C26 C25 C30 C29 0.7(15) . . . . ?
C26 C27 C28 K1 73.4(11) . . . . ?
C26 C27 C28 C29 0(2) . . . . ?
C27 C28 C29 K1 73.8(12) . . . . ?
C27 C28 C29 C30 2(2) . . . . ?
C28 C29 C30 K1 66.9(12) . . . . ?
C28 C29 C30 C25 -2.3(19) . . . . ?
C30 C25 C26 K1 62.5(8) . . . . ?
C30 C25 C26 C27 1.0(15) . . . . ?
C31A C32A C33A K1 -105.3(12) . . . . ?
C31A C32A C33A C34A -178.5(15) . . . . ?
C31A C32A C37A K1 107.7(15) . . . . ?
C31A C32A C37A C36A 176(2) . . . . ?
C32A C33A C34A K1 71.2(15) . . . . ?
C32A C33A C34A C35A 1(3) . . . . ?
C33A C32A C37A K1 -70.7(16) . . . . ?
C33A C32A C37A C36A -3(4) . . . . ?
C33A C34A C35A K1 66.6(16) . . . . ?
C33A C34A C35A C36A 2(3) . . . . ?
C34A C35A C36A K1 63(2) . . . . ?
C34A C35A C36A C37A -4(4) . . . . ?
C35A C36A C37A K1 69(2) . . . . ?
C35A C36A C37A C32A 5(4) . . . . ?
C37A C32A C33A K1 73(2) . . . . ?
C37A C32A C33A C34A 0(3) . . . . ?
C31B C32B C33B K1 -109(2) . . . . ?
C31B C32B C33B C34B 178(3) . . . . ?
C31B C32B C37B K1 110.0(19) . . . . ?
C31B C32B C37B C36B -179(2) . . . . ?
C32B C33B C34B K1 70(4) . . . . ?
C32B C33B C34B C35B 3(6) . . . . ?
C33B C32B C37B K1 -68(3) . . . . ?
C33B C32B C37B C36B 3(5) . . . . ?
C33B C34B C35B K1 64(3) . . . . ?
C33B C34B C35B C36B -1(4) . . . . ?
C34B C35B C36B K1 64.4(17) . . . . ?
C34B C35B C36B C37B 0(3) . . . . ?
C35B C36B C37B K1 67(2) . . . . ?
C35B C36B C37B C32B 0(4) . . . . ?
C37B C32B C33B K1 69(3) . . . . ?
C37B C32B C33B C34B -4(6) . . . . ?

loop_
_twin_individual_id
_twin_individual_mass_fraction_refined
1 0.65901
2 0.34099
